data_4340233
loop_
_publ_author_name
'Davidson, Matthew G.'
'Jones, Matthew D.'
'Lunn, Matthew D.'
'Mahon, Mary F.'

_publ_section_title
;
 Synthesis and X-ray structures of new titanium(IV) aryloxides and their
 exploitation for the ring opening polymerization of epsilon-caprolactone.
;
_journal_issue 5
_journal_name_full 'Inorganic chemistry'
_journal_page_first 2282
_journal_page_last 2287
_journal_paper_doi 10.1021/ic051708n
_journal_volume 45
_journal_year 2006
_chemical_formula_moiety 'C46 H84 O10 Ti2'
_chemical_formula_sum 'C46 H84 O10 Ti2'
_chemical_formula_weight 892.87
_chemical_name_systematic
; 
 ? 
;
_space_group_IT_number 14
_symmetry_cell_setting monoclinic
_symmetry_space_group_name_Hall '-P 2yn'
_symmetry_space_group_name_H-M 'P 1 21/n 1'
_atom_sites_solution_hydrogens geom
_atom_sites_solution_primary direct
_atom_sites_solution_secondary difmap
_audit_creation_method SHELXL-97
_cell_angle_alpha 90.00
_cell_angle_beta 96.007(10)
_cell_angle_gamma 90.0000
_cell_formula_units_Z 2
_cell_length_a 11.52000(10)
_cell_length_b 17.57900(10)
_cell_length_c 12.6600(2)
_cell_measurement_reflns_used 50530
_cell_measurement_temperature 150(2)
_cell_measurement_theta_max 25.01
_cell_measurement_theta_min 3.71
_cell_volume 2549.70(7)
_computing_cell_refinement 'HKL Scalepack (Otwinski & Minor, 1997)'
_computing_data_collection 'Collect (Nonius BV, 1997-2000)'
_computing_data_reduction 'HKL Denzo & Scalepack (Otwinski & Minor 1997)'
_computing_molecular_graphics 'Ortep-3 for Windows (Farrugia, 1997)'
_computing_publication_material 'WinGX publication routines (Farrugia, 1999)'
_computing_structure_refinement 'SHELXL-97 (Sheldrick, 1997)'
_computing_structure_solution
; 
 SIR97- Altomare A., Burla M.C., Camalli M., Cascarano G.L., Giacovazzo C. , 
 Guagliardi A., Moliterni A.G.G., Polidori G.,Spagna R. 
 (1999) J. Appl. Cryst. 32, 115-119.
;
_diffrn_ambient_temperature 150(2)
_diffrn_measured_fraction_theta_full 0.996
_diffrn_measured_fraction_theta_max 0.996
_diffrn_measurement_device_type 'nonius kappa CCD'
_diffrn_measurement_method CCD
_diffrn_radiation_monochromator graphite
_diffrn_radiation_source 'fine-focus sealed tube'
_diffrn_radiation_type MoK\a
_diffrn_radiation_wavelength 0.71073
_diffrn_reflns_av_R_equivalents 0.0651
_diffrn_reflns_av_sigmaI/netI 0.0347
_diffrn_reflns_limit_h_max 13
_diffrn_reflns_limit_h_min -13
_diffrn_reflns_limit_k_max 20
_diffrn_reflns_limit_k_min -20
_diffrn_reflns_limit_l_max 15
_diffrn_reflns_limit_l_min -15
_diffrn_reflns_number 40046
_diffrn_reflns_theta_full 25.01
_diffrn_reflns_theta_max 25.01
_diffrn_reflns_theta_min 3.71
_exptl_absorpt_coefficient_mu 0.363
_exptl_absorpt_correction_T_max 0.9476
_exptl_absorpt_correction_T_min 0.9310
_exptl_absorpt_correction_type none
_exptl_crystal_colour orange
_exptl_crystal_density_diffrn 1.163
_exptl_crystal_density_method 'not measured'
_exptl_crystal_description block
_exptl_crystal_F_000 968
_exptl_crystal_size_max 0.20
_exptl_crystal_size_mid 0.15
_exptl_crystal_size_min 0.15
_refine_diff_density_max 0.367
_refine_diff_density_min -0.537
_refine_diff_density_rms 0.111
_refine_ls_extinction_method none
_refine_ls_goodness_of_fit_ref 1.061
_refine_ls_hydrogen_treatment mixed
_refine_ls_matrix_type full
_refine_ls_number_parameters 278
_refine_ls_number_reflns 4475
_refine_ls_number_restraints 0
_refine_ls_restrained_S_all 1.061
_refine_ls_R_factor_all 0.0506
_refine_ls_R_factor_gt 0.0380
_refine_ls_shift/su_max 0.001
_refine_ls_shift/su_mean 0.000
_refine_ls_structure_factor_coef Fsqd
_refine_ls_weighting_details 'calc w=1/[\s^2^(Fo^2^)+(0.0384P)^2^+1.3912P] where P=(Fo^2^+2Fc^2^)/3'
_refine_ls_weighting_scheme calc
_refine_ls_wR_factor_gt 0.0852
_refine_ls_wR_factor_ref 0.0904
_reflns_number_gt 3797
_reflns_number_total 4475
_reflns_threshold_expression >2sigma(I)
_cod_data_source_file ic051708nsi20051004_093209.cif
_cod_data_source_block 4a
_cod_original_sg_symbol_H-M P21/n
_cod_database_code 4340233

loop_
_symmetry_equiv_pos_as_xyz
'x, y, z'
'-x+1/2, y+1/2, -z+1/2'
'-x, -y, -z'
'x-1/2, -y-1/2, z-1/2'

loop_
_atom_site_label
_atom_site_type_symbol
_atom_site_fract_x
_atom_site_fract_y
_atom_site_fract_z
_atom_site_U_iso_or_equiv
_atom_site_adp_type
_atom_site_occupancy
_atom_site_symmetry_multiplicity
_atom_site_calc_flag
_atom_site_refinement_flags
Ti1 Ti 0.46504(3) 0.451735(19) 0.39041(2) 0.01984(11) Uani 1 1 d .
O4 O 0.39817(10) 0.49275(7) 0.51720(9) 0.0205(3) Uani 1 1 d .
O5 O 0.41632(10) 0.54744(7) 0.70259(9) 0.0217(3) Uani 1 1 d .
O3 O 0.49876(11) 0.36053(7) 0.46059(9) 0.0256(3) Uani 1 1 d .
O1 O 0.43052(12) 0.57308(8) 0.34342(10) 0.0267(3) Uani 1 1 d .
O2 O 0.34820(11) 0.42313(8) 0.29625(9) 0.0258(3) Uani 1 1 d .
C10 C 0.30699(15) 0.47465(10) 0.57393(13) 0.0195(4) Uani 1 1 d .
C13 C 0.13718(15) 0.44682(11) 0.70381(14) 0.0224(4) Uani 1 1 d .
H13 H 0.0776 0.4368 0.7484 0.027 Uiso 1 1 calc R
C11 C 0.31713(15) 0.50645(10) 0.67602(13) 0.0200(4) Uani 1 1 d .
C15 C 0.21442(15) 0.42908(10) 0.53698(14) 0.0211(4) Uani 1 1 d .
H15 H 0.2102 0.4079 0.4676 0.025 Uiso 1 1 calc R
C17 C 0.35278(18) 0.50950(14) 0.91987(15) 0.0362(5) Uani 1 1 d .
H17C H 0.3602 0.4541 0.9250 0.054 Uiso 1 1 calc R
H17B H 0.3535 0.5311 0.9913 0.054 Uiso 1 1 calc R
H17A H 0.4182 0.5302 0.8854 0.054 Uiso 1 1 calc R
C14 C 0.12660(15) 0.41421(10) 0.60240(14) 0.0213(4) Uani 1 1 d .
C1 C 0.44085(17) 0.61042(12) 0.24266(14) 0.0273(4) Uani 1 1 d .
H1 H 0.4609 0.5708 0.1908 0.033 Uiso 1 1 calc R
C12 C 0.23055(15) 0.49336(11) 0.74349(14) 0.0217(4) Uani 1 1 d .
C16 C 0.23691(16) 0.53008(12) 0.85374(14) 0.0263(4) Uani 1 1 d .
C4 C 0.28592(17) 0.41635(12) 0.19377(14) 0.0267(4) Uani 1 1 d .
H4 H 0.2898 0.4660 0.1558 0.032 Uiso 1 1 calc R
C20 C 0.02628(16) 0.36061(11) 0.56358(15) 0.0255(4) Uani 1 1 d .
C19 C 0.13783(18) 0.50363(14) 0.91726(15) 0.0352(5) Uani 1 1 d .
H19A H 0.0625 0.5163 0.8780 0.053 Uiso 1 1 calc R
H19B H 0.1447 0.5293 0.9864 0.053 Uiso 1 1 calc R
H19C H 0.1431 0.4485 0.9279 0.053 Uiso 1 1 calc R
C7 C 0.51884(18) 0.28943(12) 0.41065(16) 0.0318(5) Uani 1 1 d .
H7 H 0.4959 0.2950 0.3326 0.038 Uiso 1 1 calc R
C6 C 0.3436(2) 0.35604(13) 0.13260(16) 0.0382(5) Uani 1 1 d .
H6A H 0.4257 0.3695 0.1290 0.057 Uiso 1 1 calc R
H6C H 0.3036 0.3525 0.0605 0.057 Uiso 1 1 calc R
H6B H 0.3391 0.3069 0.1685 0.057 Uiso 1 1 calc R
C21 C -0.02469(19) 0.38138(14) 0.45051(17) 0.0400(5) Uani 1 1 d .
H21A H -0.0535 0.4339 0.4494 0.060 Uiso 1 1 calc R
H21B H -0.0893 0.3469 0.4276 0.060 Uiso 1 1 calc R
H21C H 0.0361 0.3767 0.4022 0.060 Uiso 1 1 calc R
C2 C 0.32480(19) 0.64430(14) 0.20183(17) 0.0397(5) Uani 1 1 d .
H2A H 0.2645 0.6048 0.1989 0.060 Uiso 1 1 calc R
H2C H 0.3292 0.6650 0.1305 0.060 Uiso 1 1 calc R
H2B H 0.3051 0.6851 0.2495 0.060 Uiso 1 1 calc R
C5 C 0.16016(18) 0.39865(16) 0.20597(18) 0.0475(6) Uani 1 1 d .
H5C H 0.1555 0.3507 0.2448 0.071 Uiso 1 1 calc R
H5A H 0.1164 0.3940 0.1356 0.071 Uiso 1 1 calc R
H5B H 0.1268 0.4398 0.2455 0.071 Uiso 1 1 calc R
C3 C 0.5380(2) 0.66877(14) 0.25293(19) 0.0437(6) Uani 1 1 d .
H3C H 0.5187 0.7094 0.3012 0.065 Uiso 1 1 calc R
H3B H 0.5470 0.6904 0.1829 0.065 Uiso 1 1 calc R
H3A H 0.6111 0.6443 0.2813 0.065 Uiso 1 1 calc R
C18 C 0.2282(2) 0.61669(13) 0.84034(17) 0.0390(5) Uani 1 1 d .
H18B H 0.2917 0.6347 0.8011 0.059 Uiso 1 1 calc R
H18C H 0.2342 0.6409 0.9104 0.059 Uiso 1 1 calc R
H18A H 0.1530 0.6298 0.8010 0.059 Uiso 1 1 calc R
C23 C -0.07407(19) 0.36367(14) 0.63393(18) 0.0421(6) Uani 1 1 d .
H23B H -0.0457 0.3475 0.7061 0.063 Uiso 1 1 calc R
H23C H -0.1369 0.3296 0.6050 0.063 Uiso 1 1 calc R
H23A H -0.1039 0.4158 0.6357 0.063 Uiso 1 1 calc R
C22 C 0.0737(2) 0.27937(13) 0.5635(2) 0.0453(6) Uani 1 1 d .
H22B H 0.1376 0.2768 0.5183 0.068 Uiso 1 1 calc R
H22A H 0.0112 0.2446 0.5361 0.068 Uiso 1 1 calc R
H22C H 0.1028 0.2646 0.6362 0.068 Uiso 1 1 calc R
C8 C 0.4434(3) 0.22953(15) 0.4522(2) 0.0641(8) Uani 1 1 d .
H8A H 0.4631 0.2242 0.5291 0.096 Uiso 1 1 calc R
H8B H 0.4564 0.1809 0.4174 0.096 Uiso 1 1 calc R
H8C H 0.3612 0.2442 0.4375 0.096 Uiso 1 1 calc R
C9 C 0.6462(2) 0.27075(17) 0.4272(3) 0.0682(8) Uani 1 1 d .
H9B H 0.6914 0.3134 0.4029 0.102 Uiso 1 1 calc R
H9C H 0.6614 0.2250 0.3867 0.102 Uiso 1 1 calc R
H9A H 0.6692 0.2617 0.5029 0.102 Uiso 1 1 calc R
H1A H 0.443(2) 0.6020(14) 0.3904(19) 0.040(7) Uiso 1 1 d .

loop_
_atom_site_aniso_label
_atom_site_aniso_U_11
_atom_site_aniso_U_22
_atom_site_aniso_U_33
_atom_site_aniso_U_23
_atom_site_aniso_U_13
_atom_site_aniso_U_12
Ti1 0.01917(18) 0.0256(2) 0.01495(17) -0.00122(13) 0.00261(12) -0.00404(14)
O4 0.0190(6) 0.0271(7) 0.0159(6) -0.0012(5) 0.0040(5) -0.0048(5)
O5 0.0200(6) 0.0274(7) 0.0180(6) -0.0020(5) 0.0026(5) -0.0045(5)
O3 0.0299(7) 0.0248(7) 0.0220(7) 0.0006(5) 0.0024(5) -0.0026(6)
O1 0.0365(8) 0.0274(8) 0.0162(7) 0.0012(6) 0.0023(6) 0.0001(6)
O2 0.0225(7) 0.0350(8) 0.0194(6) -0.0056(6) 0.0002(5) -0.0043(6)
C10 0.0179(9) 0.0224(10) 0.0185(9) 0.0040(7) 0.0036(7) 0.0014(7)
C13 0.0195(9) 0.0267(10) 0.0218(9) 0.0040(8) 0.0064(7) 0.0018(8)
C11 0.0198(9) 0.0217(10) 0.0185(9) 0.0017(7) 0.0014(7) -0.0004(7)
C15 0.0213(9) 0.0236(10) 0.0181(9) -0.0005(7) 0.0015(7) -0.0007(8)
C17 0.0291(11) 0.0622(15) 0.0178(9) -0.0016(10) 0.0044(8) 0.0009(10)
C14 0.0188(9) 0.0214(10) 0.0238(9) 0.0038(8) 0.0024(7) 0.0000(7)
C1 0.0331(11) 0.0315(11) 0.0179(9) 0.0065(8) 0.0050(8) 0.0031(9)
C12 0.0215(9) 0.0257(10) 0.0181(9) 0.0028(8) 0.0028(7) 0.0028(8)
C16 0.0238(10) 0.0364(12) 0.0192(9) -0.0027(8) 0.0050(7) 0.0000(8)
C4 0.0290(10) 0.0310(11) 0.0189(9) -0.0024(8) -0.0035(8) 0.0002(9)
C20 0.0228(10) 0.0278(11) 0.0269(10) 0.0005(8) 0.0066(8) -0.0053(8)
C19 0.0301(11) 0.0550(15) 0.0219(10) -0.0034(10) 0.0093(8) -0.0008(10)
C7 0.0372(12) 0.0277(11) 0.0296(11) -0.0027(9) -0.0006(9) 0.0023(9)
C6 0.0440(13) 0.0416(13) 0.0284(11) -0.0117(10) 0.0004(9) 0.0027(10)
C21 0.0317(11) 0.0521(15) 0.0345(12) 0.0034(10) -0.0041(9) -0.0178(11)
C2 0.0409(13) 0.0451(14) 0.0327(11) 0.0107(10) 0.0019(9) 0.0092(11)
C5 0.0283(12) 0.0760(19) 0.0362(12) -0.0091(12) -0.0065(9) -0.0013(12)
C3 0.0433(13) 0.0419(14) 0.0460(13) 0.0166(11) 0.0054(11) -0.0046(11)
C18 0.0502(14) 0.0383(13) 0.0301(11) -0.0107(9) 0.0111(10) 0.0002(11)
C23 0.0302(11) 0.0549(15) 0.0430(13) -0.0108(11) 0.0127(10) -0.0176(11)
C22 0.0395(13) 0.0289(13) 0.0677(16) -0.0012(11) 0.0072(11) -0.0079(10)
C8 0.077(2) 0.0379(15) 0.080(2) -0.0142(14) 0.0218(16) -0.0262(14)
C9 0.0468(16) 0.0537(18) 0.104(2) 0.0011(17) 0.0049(15) 0.0185(13)

loop_
_atom_type_symbol
_atom_type_description
_atom_type_scat_dispersion_real
_atom_type_scat_dispersion_imag
_atom_type_scat_source
C C 0.0033 0.0016 'International Tables Vol C Tables 4.2.6.8 and 6.1.1.4'
H H 0.0000 0.0000 'International Tables Vol C Tables 4.2.6.8 and 6.1.1.4'
O O 0.0106 0.0060 'International Tables Vol C Tables 4.2.6.8 and 6.1.1.4'
Ti Ti 0.2776 0.4457 'International Tables Vol C Tables 4.2.6.8 and 6.1.1.4'

loop_
_geom_angle_atom_site_label_1
_geom_angle_atom_site_label_2
_geom_angle_atom_site_label_3
_geom_angle
_geom_angle_site_symmetry_1
_geom_angle_site_symmetry_3
O2 Ti1 O3 100.54(6) . .
O2 Ti1 O5 97.49(5) . 3_666
O3 Ti1 O5 100.12(6) . 3_666
O2 Ti1 O4 108.33(5) . .
O3 Ti1 O4 90.36(5) . .
O5 Ti1 O4 149.87(5) 3_666 .
O2 Ti1 O4 167.70(6) . 3_666
O3 Ti1 O4 91.58(5) . 3_666
O5 Ti1 O4 78.16(5) 3_666 3_666
O4 Ti1 O4 73.35(5) . 3_666
O2 Ti1 O1 89.44(6) . .
O3 Ti1 O1 166.80(5) . .
O5 Ti1 O1 86.97(5) 3_666 .
O4 Ti1 O1 78.22(5) . .
O4 Ti1 O1 78.90(5) 3_666 .
O2 Ti1 Ti1 144.74(4) . 3_666
O3 Ti1 Ti1 91.23(4) . 3_666
O5 Ti1 Ti1 113.11(4) 3_666 3_666
O4 Ti1 Ti1 37.87(3) . 3_666
O4 Ti1 Ti1 35.48(3) 3_666 3_666
O1 Ti1 Ti1 75.70(4) . 3_666
C10 O4 Ti1 136.24(11) . .
C10 O4 Ti1 112.78(10) . 3_666
Ti1 O4 Ti1 106.65(5) . 3_666
C11 O5 Ti1 119.42(10) . 3_666
C7 O3 Ti1 125.39(11) . .
C1 O1 Ti1 129.51(12) . .
C1 O1 H1A 110.4(18) . .
Ti1 O1 H1A 113.8(18) . .
C4 O2 Ti1 155.84(12) . .
O4 C10 C15 124.49(16) . .
O4 C10 C11 113.34(15) . .
C15 C10 C11 122.17(16) . .
C14 C13 C12 123.89(16) . .
C14 C13 H13 118.1 . .
C12 C13 H13 118.1 . .
O5 C11 C12 124.71(15) . .
O5 C11 C10 115.17(15) . .
C12 C11 C10 120.10(16) . .
C10 C15 C14 119.39(16) . .
C10 C15 H15 120.3 . .
C14 C15 H15 120.3 . .
C16 C17 H17C 109.5 . .
C16 C17 H17B 109.5 . .
H17C C17 H17B 109.5 . .
C16 C17 H17A 109.5 . .
H17C C17 H17A 109.5 . .
H17B C17 H17A 109.5 . .
C15 C14 C13 117.90(16) . .
C15 C14 C20 119.58(16) . .
C13 C14 C20 122.45(16) . .
O1 C1 C2 109.24(16) . .
O1 C1 C3 111.04(16) . .
C2 C1 C3 112.55(18) . .
O1 C1 H1 107.9 . .
C2 C1 H1 107.9 . .
C3 C1 H1 107.9 . .
C11 C12 C13 116.53(16) . .
C11 C12 C16 121.18(16) . .
C13 C12 C16 122.26(16) . .
C12 C16 C18 108.72(15) . .
C12 C16 C19 112.47(16) . .
C18 C16 C19 108.33(17) . .
C12 C16 C17 110.60(15) . .
C18 C16 C17 109.62(18) . .
C19 C16 C17 107.05(16) . .
O2 C4 C5 108.85(16) . .
O2 C4 C6 108.69(16) . .
C5 C4 C6 112.83(19) . .
O2 C4 H4 108.8 . .
C5 C4 H4 108.8 . .
C6 C4 H4 108.8 . .
C22 C20 C14 108.48(16) . .
C22 C20 C23 108.94(18) . .
C14 C20 C23 112.44(16) . .
C22 C20 C21 108.90(18) . .
C14 C20 C21 110.82(16) . .
C23 C20 C21 107.20(17) . .
C16 C19 H19A 109.5 . .
C16 C19 H19B 109.5 . .
H19A C19 H19B 109.5 . .
C16 C19 H19C 109.5 . .
H19A C19 H19C 109.5 . .
H19B C19 H19C 109.5 . .
O3 C7 C8 109.44(18) . .
O3 C7 C9 109.35(19) . .
C8 C7 C9 113.2(2) . .
O3 C7 H7 108.3 . .
C8 C7 H7 108.3 . .
C9 C7 H7 108.3 . .
C4 C6 H6A 109.5 . .
C4 C6 H6C 109.5 . .
H6A C6 H6C 109.5 . .
C4 C6 H6B 109.5 . .
H6A C6 H6B 109.5 . .
H6C C6 H6B 109.5 . .
C20 C21 H21A 109.5 . .
C20 C21 H21B 109.5 . .
H21A C21 H21B 109.5 . .
C20 C21 H21C 109.5 . .
H21A C21 H21C 109.5 . .
H21B C21 H21C 109.5 . .
C1 C2 H2A 109.5 . .
C1 C2 H2C 109.5 . .
H2A C2 H2C 109.5 . .
C1 C2 H2B 109.5 . .
H2A C2 H2B 109.5 . .
H2C C2 H2B 109.5 . .
C4 C5 H5C 109.5 . .
C4 C5 H5A 109.5 . .
H5C C5 H5A 109.5 . .
C4 C5 H5B 109.5 . .
H5C C5 H5B 109.5 . .
H5A C5 H5B 109.5 . .
C1 C3 H3C 109.5 . .
C1 C3 H3B 109.5 . .
H3C C3 H3B 109.5 . .
C1 C3 H3A 109.5 . .
H3C C3 H3A 109.5 . .
H3B C3 H3A 109.5 . .
C16 C18 H18B 109.5 . .
C16 C18 H18C 109.5 . .
H18B C18 H18C 109.5 . .
C16 C18 H18A 109.5 . .
H18B C18 H18A 109.5 . .
H18C C18 H18A 109.5 . .
C20 C23 H23B 109.5 . .
C20 C23 H23C 109.5 . .
H23B C23 H23C 109.5 . .
C20 C23 H23A 109.5 . .
H23B C23 H23A 109.5 . .
H23C C23 H23A 109.5 . .
C20 C22 H22B 109.5 . .
C20 C22 H22A 109.5 . .
H22B C22 H22A 109.5 . .
C20 C22 H22C 109.5 . .
H22B C22 H22C 109.5 . .
H22A C22 H22C 109.5 . .
C7 C8 H8A 109.5 . .
C7 C8 H8B 109.5 . .
H8A C8 H8B 109.5 . .
C7 C8 H8C 109.5 . .
H8A C8 H8C 109.5 . .
H8B C8 H8C 109.5 . .
C7 C9 H9B 109.5 . .
C7 C9 H9C 109.5 . .
H9B C9 H9C 109.5 . .
C7 C9 H9A 109.5 . .
H9B C9 H9A 109.5 . .
H9C C9 H9A 109.5 . .

loop_
_geom_bond_atom_site_label_1
_geom_bond_atom_site_label_2
_geom_bond_distance
_geom_bond_site_symmetry_2
Ti1 O2 1.7748(12) .
Ti1 O3 1.8544(13) .
Ti1 O5 1.8951(12) 3_666
Ti1 O4 1.9871(12) .
Ti1 O4 2.1019(12) 3_666
Ti1 O1 2.2389(14) .
Ti1 Ti1 3.2802(6) 3_666
O4 C10 1.371(2) .
O4 Ti1 2.1019(12) 3_666
O5 C11 1.363(2) .
O5 Ti1 1.8951(12) 3_666
O3 C7 1.430(2) .
O1 C1 1.451(2) .
O1 H1A 0.78(2) .
O2 C4 1.420(2) .
C10 C15 1.376(3) .
C10 C11 1.402(2) .
C13 C14 1.400(3) .
C13 C12 1.402(3) .
C13 H13 0.9500 .
C11 C12 1.398(2) .
C15 C14 1.397(2) .
C15 H15 0.9500 .
C17 C16 1.543(3) .
C17 H17C 0.9800 .
C17 H17B 0.9800 .
C17 H17A 0.9800 .
C14 C20 1.532(3) .
C1 C2 1.505(3) .
C1 C3 1.513(3) .
C1 H1 1.0000 .
C12 C16 1.533(2) .
C16 C18 1.534(3) .
C16 C19 1.535(3) .
C4 C5 1.505(3) .
C4 C6 1.508(3) .
C4 H4 1.0000 .
C20 C22 1.529(3) .
C20 C23 1.532(3) .
C20 C21 1.533(3) .
C19 H19A 0.9800 .
C19 H19B 0.9800 .
C19 H19C 0.9800 .
C7 C8 1.496(3) .
C7 C9 1.497(3) .
C7 H7 1.0000 .
C6 H6A 0.9800 .
C6 H6C 0.9800 .
C6 H6B 0.9800 .
C21 H21A 0.9800 .
C21 H21B 0.9800 .
C21 H21C 0.9800 .
C2 H2A 0.9800 .
C2 H2C 0.9800 .
C2 H2B 0.9800 .
C5 H5C 0.9800 .
C5 H5A 0.9800 .
C5 H5B 0.9800 .
C3 H3C 0.9800 .
C3 H3B 0.9800 .
C3 H3A 0.9800 .
C18 H18B 0.9800 .
C18 H18C 0.9800 .
C18 H18A 0.9800 .
C23 H23B 0.9800 .
C23 H23C 0.9800 .
C23 H23A 0.9800 .
C22 H22B 0.9800 .
C22 H22A 0.9800 .
C22 H22C 0.9800 .
C8 H8A 0.9800 .
C8 H8B 0.9800 .
C8 H8C 0.9800 .
C9 H9B 0.9800 .
C9 H9C 0.9800 .
C9 H9A 0.9800 .

loop_
_geom_hbond_atom_site_label_D
_geom_hbond_atom_site_label_H
_geom_hbond_atom_site_label_A
_geom_hbond_distance_DH
_geom_hbond_distance_HA
_geom_hbond_distance_DA
_geom_hbond_angle_DHA
_geom_hbond_site_symmetry_A
O1 H1A O3 0.78(2) 2.04(2) 2.7856(19) 158(2) 3_666
